data_4075689
loop_
_publ_author_name
'Lindsell, W. Edward'
'Palmer, Daniel D.'
'Preston, Peter N.'
'Rosair, Georgina M.'
'Jones, Ray V. H.'
'Whitton, Alan J.'

_publ_section_title
;
 Investigations of Benzyl and Aryl Palladium Complexes with Pendant
 Hydroxy Substituents and Their Transformation into Benzolactones on
 Carbonylation
;
_journal_issue 6
_journal_name_full Organometallics
_journal_page_first 1119
_journal_paper_doi 10.1021/om049131p
_journal_volume 24
_journal_year 2005
_chemical_formula_moiety 'C43 H37 I O P2 Pd, C H2 Cl2'
_chemical_formula_sum 'C44 H39 Cl2 I O P2 Pd'
_chemical_formula_weight 949.89
_chemical_name_systematic
; 
 ? 
;
_space_group_IT_number 14
_symmetry_cell_setting monoclinic
_symmetry_space_group_name_Hall '-P 2yn'
_symmetry_space_group_name_H-M 'P 1 21/n 1'
_atom_sites_solution_hydrogens geom
_atom_sites_solution_primary direct
_atom_sites_solution_secondary difmap
_audit_creation_method SHELXL-97
_cell_angle_alpha 90.00
_cell_angle_beta 95.42(4)
_cell_angle_gamma 90.00
_cell_formula_units_Z 4
_cell_length_a 11.878(5)
_cell_length_b 14.902(4)
_cell_length_c 22.507(7)
_cell_measurement_reflns_used 36
_cell_measurement_temperature 160(2)
_cell_measurement_theta_max 12.83
_cell_measurement_theta_min 3.43
_cell_volume 3966(2)
_computing_cell_refinement 'Bruker XSCANS'
_computing_data_collection 'Bruker XSCANS'
_computing_data_reduction 'Bruker SHELXTL'
_computing_molecular_graphics 'Bruker SHELXTL'
_computing_publication_material 'Bruker SHELXTL'
_computing_structure_refinement 'SHELXL-97 (Sheldrick, 1997)'
_computing_structure_solution 'SHELXS-97 (Sheldrick, 1990)'
_diffrn_ambient_temperature 160(2)
_diffrn_measured_fraction_theta_full 0.993
_diffrn_measured_fraction_theta_max 0.992
_diffrn_measurement_device_type 'Bruker P4'
_diffrn_measurement_method '\w scans'
_diffrn_radiation_monochromator graphite
_diffrn_radiation_source 'fine-focus sealed tube'
_diffrn_radiation_type MoK\a
_diffrn_radiation_wavelength 0.71073
_diffrn_reflns_av_R_equivalents 0.0753
_diffrn_reflns_av_sigmaI/netI 0.1178
_diffrn_reflns_limit_h_max 14
_diffrn_reflns_limit_h_min -1
_diffrn_reflns_limit_k_max 17
_diffrn_reflns_limit_k_min -1
_diffrn_reflns_limit_l_max 26
_diffrn_reflns_limit_l_min -26
_diffrn_reflns_number 8668
_diffrn_reflns_theta_full 25.00
_diffrn_reflns_theta_max 25.01
_diffrn_reflns_theta_min 1.87
_diffrn_standards_decay_% 0
_diffrn_standards_interval_count 97
_diffrn_standards_number 3
_exptl_absorpt_coefficient_mu 1.496
_exptl_absorpt_correction_T_max 0.9151
_exptl_absorpt_correction_T_min 0.6594
_exptl_absorpt_correction_type psi-scan
_exptl_absorpt_process_details 'North et al., 1968'
_exptl_crystal_colour yellow
_exptl_crystal_density_diffrn 1.591
_exptl_crystal_density_method 'not measured'
_exptl_crystal_description needle
_exptl_crystal_F_000 1896
_exptl_crystal_size_max 0.42
_exptl_crystal_size_mid 0.12
_exptl_crystal_size_min 0.08
_refine_diff_density_max 1.305
_refine_diff_density_min -2.275
_refine_diff_density_rms 0.217
_refine_ls_extinction_method none
_refine_ls_goodness_of_fit_ref 1.008
_refine_ls_hydrogen_treatment mixed
_refine_ls_matrix_type full
_refine_ls_number_parameters 460
_refine_ls_number_reflns 6931
_refine_ls_number_restraints 12
_refine_ls_restrained_S_all 1.008
_refine_ls_R_factor_all 0.1329
_refine_ls_R_factor_gt 0.0748
_refine_ls_shift/su_max 0.000
_refine_ls_shift/su_mean 0.000
_refine_ls_structure_factor_coef Fsqd
_refine_ls_weighting_details 'calc w=1/[\s^2^(Fo^2^)+(0.1158P)^2^+0.0000P] where P=(Fo^2^+2Fc^2^)/3'
_refine_ls_weighting_scheme calc
_refine_ls_wR_factor_gt 0.1731
_refine_ls_wR_factor_ref 0.2064
_reflns_number_gt 4368
_reflns_number_total 6931
_reflns_threshold_expression >2sigma(I)
_cod_data_source_file om049131psi20041109_111226.cif
_cod_data_source_block 14
_cod_depositor_comments
;
The following automatic conversions were performed:

'_symmetry_cell_setting' value 'Monoclinic' changed to 'monoclinic'
according to /home/saulius/struct/CIF-dictionaries/cif_core.dic
dictionary named 'cif_core.dic' version 2.4.1 from 2010-06-29.

Automatic conversion script
Id: cif_fix_values 1715 2011-07-08 13:25:40Z adriana 
;
_cod_original_sg_symbol_H-M P2(1)/n
_cod_database_code 4075689

loop_
_symmetry_equiv_pos_as_xyz
'x, y, z'
'-x+1/2, y+1/2, -z+1/2'
'-x, -y, -z'
'x-1/2, -y-1/2, z-1/2'

loop_
_atom_site_label
_atom_site_type_symbol
_atom_site_fract_x
_atom_site_fract_y
_atom_site_fract_z
_atom_site_U_iso_or_equiv
_atom_site_adp_type
_atom_site_occupancy
_atom_site_symmetry_multiplicity
_atom_site_calc_flag
_atom_site_refinement_flags
Pd1 Pd 0.56896(6) 0.07773(5) 0.17243(3) 0.0177(2) Uani 1 1 d .
I1 I 0.63299(6) 0.25010(5) 0.18690(3) 0.0307(2) Uani 1 1 d .
P1 P 0.3804(2) 0.10666(17) 0.18726(10) 0.0182(6) Uani 1 1 d .
C1 C 0.5345(8) -0.0548(7) 0.1810(5) 0.027(2) Uani 1 1 d .
C2 C 0.5532(9) -0.0913(7) 0.2409(5) 0.029(2) Uani 1 1 d .
H2 H 0.5782 -0.0531 0.2733 0.035 Uiso 1 1 calc R
C3 C 0.5352(10) -0.1791(8) 0.2510(7) 0.045(3) Uani 1 1 d .
H3 H 0.5483 -0.2030 0.2902 0.055 Uiso 1 1 calc R
C4 C 0.4966(11) -0.2357(8) 0.2023(6) 0.045(3) Uani 1 1 d .
H4 H 0.4810 -0.2972 0.2093 0.054 Uiso 1 1 calc R
C5 C 0.4820(10) -0.2024(8) 0.1464(7) 0.044(3) Uani 1 1 d .
H5 H 0.4602 -0.2420 0.1143 0.053 Uiso 1 1 calc R
C6 C 0.4980(9) -0.1107(8) 0.1339(5) 0.033(3) Uani 1 1 d .
C7 C 0.4843(9) -0.0730(7) 0.0744(4) 0.031(3) Uani 1 1 d .
H7A H 0.5382 -0.0228 0.0720 0.037 Uiso 1 1 calc R
H7B H 0.4069 -0.0485 0.0666 0.037 Uiso 1 1 calc R
O8 O 0.5037(8) -0.1402(7) 0.0277(4) 0.066(3) Uani 1 1 d .
H8 H 0.4711 -0.1235 -0.0052 0.098 Uiso 1 1 calc R
C111 C 0.3610(8) 0.1169(7) 0.2659(4) 0.022(2) Uani 1 1 d .
C112 C 0.4524(9) 0.1358(7) 0.3070(4) 0.027(2) Uani 1 1 d .
H11A H 0.5245 0.1454 0.2931 0.033 Uiso 1 1 calc R
C113 C 0.4417(9) 0.1412(8) 0.3682(4) 0.033(3) Uani 1 1 d .
H113 H 0.5059 0.1532 0.3955 0.040 Uiso 1 1 calc R
C114 C 0.3381(9) 0.1290(7) 0.3884(4) 0.029(3) Uani 1 1 d .
H114 H 0.3303 0.1328 0.4299 0.035 Uiso 1 1 calc R
C115 C 0.2437(9) 0.1110(7) 0.3487(5) 0.027(2) Uani 1 1 d .
H115 H 0.1715 0.1028 0.3629 0.033 Uiso 1 1 calc R
C116 C 0.2564(8) 0.1051(7) 0.2875(4) 0.023(2) Uani 1 1 d .
H116 H 0.1921 0.0927 0.2603 0.028 Uiso 1 1 calc R
C121 C 0.2739(8) 0.0242(6) 0.1605(4) 0.017(2) Uani 1 1 d .
C122 C 0.2651(9) -0.0589(7) 0.1901(4) 0.030(3) Uani 1 1 d .
H122 H 0.3138 -0.0708 0.2252 0.036 Uiso 1 1 calc R
C123 C 0.1873(9) -0.1229(7) 0.1691(5) 0.029(3) Uani 1 1 d .
H123 H 0.1831 -0.1783 0.1896 0.035 Uiso 1 1 calc R
C124 C 0.1147(9) -0.1065(7) 0.1178(4) 0.028(3) Uani 1 1 d .
H124 H 0.0617 -0.1506 0.1028 0.034 Uiso 1 1 calc R
C125 C 0.1213(9) -0.0243(8) 0.0890(4) 0.031(3) Uani 1 1 d .
H125 H 0.0711 -0.0118 0.0546 0.037 Uiso 1 1 calc R
C126 C 0.1998(9) 0.0391(7) 0.1097(4) 0.027(2) Uani 1 1 d .
H126 H 0.2034 0.0943 0.0888 0.033 Uiso 1 1 calc R
C131 C 0.3274(8) 0.2113(6) 0.1525(4) 0.019(2) Uani 1 1 d U
C132 C 0.3704(9) 0.2389(7) 0.0997(5) 0.029(2) Uani 1 1 d .
H132 H 0.4256 0.2033 0.0829 0.034 Uiso 1 1 calc R
C133 C 0.3331(10) 0.3180(8) 0.0717(5) 0.035(3) Uani 1 1 d .
H133 H 0.3620 0.3360 0.0356 0.042 Uiso 1 1 calc R
C134 C 0.2541(11) 0.3703(8) 0.0964(5) 0.038(3) Uani 1 1 d .
H134 H 0.2311 0.4255 0.0781 0.046 Uiso 1 1 calc R
C135 C 0.2083(10) 0.3436(7) 0.1473(5) 0.034(3) Uani 1 1 d .
H135 H 0.1509 0.3783 0.1630 0.041 Uiso 1 1 calc R
C136 C 0.2469(9) 0.2656(7) 0.1753(5) 0.032(3) Uani 1 1 d .
H136 H 0.2173 0.2485 0.2114 0.039 Uiso 1 1 calc R
C211 C 0.7760(8) -0.0709(7) 0.1229(4) 0.020(2) Uani 1 1 d .
C212 C 0.7888(9) -0.0815(7) 0.0619(4) 0.027(2) Uani 1 1 d .
H212 H 0.7896 -0.0304 0.0367 0.032 Uiso 1 1 calc R
C213 C 0.8002(9) -0.1662(7) 0.0386(5) 0.031(3) Uani 1 1 d .
H213 H 0.8115 -0.1722 -0.0024 0.037 Uiso 1 1 calc R
C214 C 0.7957(10) -0.2428(8) 0.0733(5) 0.036(3) Uani 1 1 d .
H214 H 0.7998 -0.3009 0.0562 0.044 Uiso 1 1 calc R
C215 C 0.7850(10) -0.2319(7) 0.1339(4) 0.032(3) Uani 1 1 d .
H215 H 0.7858 -0.2832 0.1590 0.038 Uiso 1 1 calc R
C216 C 0.7733(9) -0.1487(7) 0.1577(4) 0.028(2) Uani 1 1 d .
H216 H 0.7630 -0.1434 0.1989 0.034 Uiso 1 1 calc R
C221 C 0.8194(8) 0.1143(7) 0.1078(4) 0.019(2) Uani 1 1 d .
C222 C 0.9277(8) 0.1466(7) 0.1187(4) 0.022(2) Uani 1 1 d .
H222 H 0.9707 0.1316 0.1551 0.026 Uiso 1 1 calc R
C223 C 0.9752(9) 0.2007(7) 0.0776(5) 0.030(3) Uani 1 1 d .
H22A H 1.0507 0.2217 0.0855 0.036 Uiso 1 1 calc R
C224 C 0.9116(10) 0.2239(7) 0.0249(5) 0.032(3) Uani 1 1 d .
H224 H 0.9434 0.2613 -0.0033 0.039 Uiso 1 1 calc R
C225 C 0.8019(9) 0.1927(7) 0.0133(4) 0.027(3) Uani 1 1 d .
H225 H 0.7592 0.2078 -0.0231 0.033 Uiso 1 1 calc R
C226 C 0.7549(9) 0.1399(7) 0.0545(4) 0.026(2) Uani 1 1 d .
H226 H 0.6787 0.1205 0.0472 0.031 Uiso 1 1 calc R
C231 C 0.8446(8) 0.0290(7) 0.2270(4) 0.020(2) Uani 1 1 d .
C232 C 0.9465(9) -0.0151(7) 0.2308(4) 0.026(2) Uani 1 1 d .
H232 H 0.9744 -0.0377 0.1956 0.031 Uiso 1 1 calc R
P2 P 0.7537(2) 0.03784(18) 0.15723(10) 0.0188(6) Uani 1 1 d .
C233 C 1.0101(9) -0.0274(8) 0.2862(4) 0.034(3) Uani 1 1 d .
H233 H 1.0796 -0.0593 0.2885 0.041 Uiso 1 1 calc R
C234 C 0.9702(9) 0.0077(7) 0.3382(4) 0.029(3) Uani 1 1 d .
H234 H 1.0117 -0.0010 0.3759 0.035 Uiso 1 1 calc R
C235 C 0.8693(10) 0.0551(8) 0.3337(4) 0.032(3) Uani 1 1 d U
H235 H 0.8433 0.0812 0.3684 0.038 Uiso 1 1 calc R
C236 C 0.8057(8) 0.0648(7) 0.2789(4) 0.021(2) Uani 1 1 d .
H236 H 0.7356 0.0959 0.2767 0.025 Uiso 1 1 calc R
Cl1 Cl 0.8577(5) 0.9353(5) 0.4834(2) 0.118(2) Uani 1 1 d .
Cl2 Cl 0.6337(6) 0.9700(4) 0.4291(3) 0.123(2) Uani 1 1 d .
C1S C 0.7536(19) 0.9068(11) 0.4270(8) 0.099(7) Uani 1 1 d .
H1S1 H 0.7837 0.9150 0.3879 0.119 Uiso 1 1 calc R
H1S2 H 0.7341 0.8426 0.4309 0.119 Uiso 1 1 calc R

loop_
_atom_site_aniso_label
_atom_site_aniso_U_11
_atom_site_aniso_U_22
_atom_site_aniso_U_33
_atom_site_aniso_U_23
_atom_site_aniso_U_13
_atom_site_aniso_U_12
Pd1 0.0189(4) 0.0248(4) 0.0091(3) 0.0008(3) -0.0007(3) 0.0001(3)
I1 0.0357(4) 0.0315(4) 0.0249(4) -0.0057(3) 0.0020(3) -0.0034(3)
P1 0.0173(13) 0.0268(14) 0.0100(11) 0.0011(10) -0.0014(10) 0.0021(11)
C1 0.013(5) 0.040(6) 0.028(6) 0.007(5) 0.005(4) 0.000(5)
C2 0.022(6) 0.038(7) 0.029(6) -0.005(5) 0.005(5) -0.001(5)
C3 0.030(7) 0.040(7) 0.068(9) 0.006(7) 0.011(6) -0.007(6)
C4 0.038(7) 0.030(7) 0.070(9) -0.003(7) 0.016(7) -0.001(6)
C5 0.028(7) 0.032(7) 0.073(10) -0.009(7) 0.008(6) -0.009(6)
C6 0.028(6) 0.042(7) 0.028(6) -0.007(5) 0.001(5) 0.016(5)
C7 0.027(6) 0.036(6) 0.029(6) -0.001(5) 0.000(5) 0.005(5)
O8 0.069(7) 0.092(8) 0.034(5) -0.030(5) -0.008(5) 0.006(6)
C111 0.021(5) 0.031(6) 0.012(5) 0.004(4) -0.003(4) 0.003(5)
C112 0.025(6) 0.042(6) 0.016(5) 0.001(5) 0.003(4) 0.006(5)
C113 0.027(6) 0.055(8) 0.017(5) 0.001(5) 0.002(5) -0.011(6)
C114 0.042(7) 0.035(6) 0.011(5) -0.004(4) 0.006(5) 0.000(5)
C115 0.020(6) 0.031(6) 0.031(6) -0.010(5) 0.006(5) -0.012(5)
C116 0.023(6) 0.036(6) 0.010(4) -0.009(4) 0.000(4) 0.000(5)
C121 0.012(5) 0.024(5) 0.013(4) -0.002(4) -0.003(4) -0.003(4)
C122 0.029(6) 0.047(7) 0.012(5) 0.004(5) -0.001(4) 0.007(5)
C123 0.024(6) 0.028(6) 0.036(6) 0.001(5) 0.002(5) -0.013(5)
C124 0.031(6) 0.034(6) 0.021(5) -0.012(5) 0.011(5) -0.004(5)
C125 0.032(6) 0.044(7) 0.013(5) -0.012(5) -0.012(5) -0.005(5)
C126 0.030(6) 0.030(6) 0.021(5) -0.004(5) -0.006(5) 0.004(5)
C131 0.022(5) 0.015(5) 0.018(5) 0.004(4) -0.012(4) 0.008(4)
C132 0.024(6) 0.036(6) 0.025(5) 0.003(5) -0.004(5) -0.001(5)
C133 0.044(7) 0.045(7) 0.013(5) 0.013(5) -0.015(5) -0.003(6)
C134 0.058(8) 0.026(6) 0.028(6) 0.001(5) -0.018(6) -0.001(6)
C135 0.040(7) 0.031(6) 0.029(6) -0.004(5) -0.008(5) 0.004(5)
C136 0.032(6) 0.046(7) 0.017(5) 0.001(5) -0.004(5) 0.004(6)
C211 0.017(5) 0.031(6) 0.011(4) 0.001(4) -0.003(4) -0.004(5)
C212 0.036(6) 0.028(6) 0.016(5) 0.005(4) 0.005(4) 0.013(5)
C213 0.037(7) 0.032(6) 0.023(5) -0.009(5) 0.000(5) -0.004(5)
C214 0.050(8) 0.030(6) 0.027(6) -0.003(5) -0.003(5) 0.011(6)
C215 0.042(7) 0.036(7) 0.016(5) 0.012(5) -0.008(5) -0.011(5)
C216 0.037(7) 0.030(6) 0.016(5) -0.001(4) -0.004(5) 0.008(5)
C221 0.024(6) 0.028(5) 0.006(4) -0.002(4) 0.005(4) 0.003(5)
C222 0.020(5) 0.034(6) 0.012(5) 0.000(4) 0.003(4) -0.001(5)
C223 0.024(6) 0.035(6) 0.030(6) 0.003(5) 0.002(5) -0.004(5)
C224 0.039(7) 0.033(6) 0.026(6) 0.004(5) 0.014(5) -0.003(5)
C225 0.041(7) 0.027(6) 0.014(5) 0.009(4) 0.002(5) 0.010(5)
C226 0.026(6) 0.034(6) 0.015(5) -0.001(4) -0.007(4) 0.007(5)
C231 0.021(5) 0.028(6) 0.011(5) 0.005(4) -0.005(4) -0.003(5)
C232 0.023(6) 0.040(6) 0.012(5) -0.001(4) -0.004(4) -0.006(5)
P2 0.0205(14) 0.0284(14) 0.0074(11) -0.0001(10) 0.0005(10) -0.0005(12)
C233 0.028(6) 0.055(8) 0.018(5) 0.007(5) -0.009(5) 0.017(6)
C234 0.025(6) 0.043(7) 0.017(5) 0.006(5) -0.009(4) -0.018(5)
C235 0.048(7) 0.046(7) 0.001(4) -0.001(4) 0.001(4) 0.002(6)
C236 0.020(5) 0.032(6) 0.012(4) 0.000(4) 0.001(4) 0.001(5)
Cl1 0.131(5) 0.160(6) 0.070(3) 0.013(3) 0.046(3) -0.001(4)
Cl2 0.144(5) 0.086(4) 0.147(5) 0.013(4) 0.056(4) 0.031(4)
C1S 0.18(2) 0.055(10) 0.078(12) -0.005(9) 0.075(14) -0.026(12)

loop_
_atom_type_symbol
_atom_type_description
_atom_type_scat_dispersion_real
_atom_type_scat_dispersion_imag
_atom_type_scat_source
C C 0.0033 0.0016 'International Tables Vol C Tables 4.2.6.8 and 6.1.1.4'
H H 0.0000 0.0000 'International Tables Vol C Tables 4.2.6.8 and 6.1.1.4'
O O 0.0106 0.0060 'International Tables Vol C Tables 4.2.6.8 and 6.1.1.4'
P P 0.1023 0.0942 'International Tables Vol C Tables 4.2.6.8 and 6.1.1.4'
Pd Pd -0.9988 1.0072 'International Tables Vol C Tables 4.2.6.8 and 6.1.1.4'
I I -0.4742 1.8119 'International Tables Vol C Tables 4.2.6.8 and 6.1.1.4'
Cl Cl 0.1484 0.1585 'International Tables Vol C Tables 4.2.6.8 and 6.1.1.4'

loop_
_geom_angle_atom_site_label_1
_geom_angle_atom_site_label_2
_geom_angle_atom_site_label_3
_geom_angle
C1 Pd1 P2 88.1(3)
C1 Pd1 P1 87.8(3)
P2 Pd1 P1 175.84(10)
C1 Pd1 I1 167.1(3)
P2 Pd1 I1 90.11(7)
P1 Pd1 I1 94.03(7)
C111 P1 C121 103.4(4)
C111 P1 C131 106.0(5)
C121 P1 C131 103.5(4)
C111 P1 Pd1 111.5(3)
C121 P1 Pd1 118.2(3)
C131 P1 Pd1 113.1(3)
C6 C1 C2 119.7(10)
C6 C1 Pd1 124.3(8)
C2 C1 Pd1 116.0(8)
C3 C2 C1 120.4(11)
C3 C2 H2 119.8
C1 C2 H2 119.8
C2 C3 C4 119.4(13)
C2 C3 H3 120.3
C4 C3 H3 120.3
C5 C4 C3 120.2(12)
C5 C4 H4 119.9
C3 C4 H4 119.9
C4 C5 C6 122.3(12)
C4 C5 H5 118.9
C6 C5 H5 118.9
C1 C6 C5 117.9(11)
C1 C6 C7 118.3(11)
C5 C6 C7 123.6(11)
C6 C7 O8 112.5(9)
C6 C7 H7A 109.1
O8 C7 H7A 109.1
C6 C7 H7B 109.1
O8 C7 H7B 109.1
H7A C7 H7B 107.8
C7 O8 H8 109.5
C112 C111 C116 117.6(9)
C112 C111 P1 120.3(8)
C116 C111 P1 122.1(7)
C111 C112 C113 122.0(10)
C111 C112 H11A 119.0
C113 C112 H11A 119.0
C114 C113 C112 119.3(10)
C114 C113 H113 120.4
C112 C113 H113 120.4
C113 C114 C115 120.7(9)
C113 C114 H114 119.6
C115 C114 H114 119.6
C114 C115 C116 119.1(9)
C114 C115 H115 120.4
C116 C115 H115 120.4
C111 C116 C115 121.3(9)
C111 C116 H116 119.4
C115 C116 H116 119.4
C126 C121 C122 117.3(9)
C126 C121 P1 121.9(8)
C122 C121 P1 120.8(7)
C123 C122 C121 121.3(9)
C123 C122 H122 119.4
C121 C122 H122 119.4
C122 C123 C124 120.3(10)
C122 C123 H123 119.9
C124 C123 H123 119.9
C125 C124 C123 118.8(10)
C125 C124 H124 120.6
C123 C124 H124 120.6
C126 C125 C124 120.9(10)
C126 C125 H125 119.6
C124 C125 H125 119.6
C125 C126 C121 121.5(10)
C125 C126 H126 119.2
C121 C126 H126 119.2
C136 C131 C132 117.5(9)
C136 C131 P1 124.1(8)
C132 C131 P1 118.4(8)
C133 C132 C131 120.6(10)
C133 C132 H132 119.7
C131 C132 H132 119.7
C134 C133 C132 119.7(11)
C134 C133 H133 120.1
C132 C133 H133 120.1
C135 C134 C133 120.9(11)
C135 C134 H134 119.6
C133 C134 H134 119.6
C134 C135 C136 118.9(11)
C134 C135 H135 120.5
C136 C135 H135 120.5
C135 C136 C131 122.2(10)
C135 C136 H136 118.9
C131 C136 H136 118.9
C216 C211 C212 117.6(9)
C216 C211 P2 119.0(7)
C212 C211 P2 123.2(8)
C213 C212 C211 120.0(10)
C213 C212 H212 120.0
C211 C212 H212 120.0
C212 C213 C214 122.0(10)
C212 C213 H213 119.0
C214 C213 H213 119.0
C213 C214 C215 117.9(10)
C213 C214 H214 121.1
C215 C214 H214 121.1
C216 C215 C214 121.0(10)
C216 C215 H215 119.5
C214 C215 H215 119.5
C215 C216 C211 121.5(9)
C215 C216 H216 119.2
C211 C216 H216 119.2
C222 C221 C226 118.8(9)
C222 C221 P2 123.9(7)
C226 C221 P2 117.3(8)
C221 C222 C223 121.2(9)
C221 C222 H222 119.4
C223 C222 H222 119.4
C222 C223 C224 119.4(10)
C222 C223 H22A 120.3
C224 C223 H22A 120.3
C225 C224 C223 120.3(10)
C225 C224 H224 119.9
C223 C224 H224 119.9
C226 C225 C224 120.0(10)
C226 C225 H225 120.0
C224 C225 H225 120.0
C225 C226 C221 120.3(10)
C225 C226 H226 119.9
C221 C226 H226 119.9
C232 C231 C236 119.2(8)
C232 C231 P2 122.3(7)
C236 C231 P2 118.4(7)
C231 C232 C233 120.9(10)
C231 C232 H232 119.5
C233 C232 H232 119.5
C221 P2 C231 108.6(4)
C221 P2 C211 102.1(4)
C231 P2 C211 101.7(4)
C221 P2 Pd1 113.2(3)
C231 P2 Pd1 112.4(3)
C211 P2 Pd1 117.7(3)
C234 C233 C232 119.6(10)
C234 C233 H233 120.2
C232 C233 H233 120.2
C235 C234 C233 119.1(9)
C235 C234 H234 120.4
C233 C234 H234 120.4
C234 C235 C236 120.7(10)
C234 C235 H235 119.6
C236 C235 H235 119.6
C235 C236 C231 120.3(9)
C235 C236 H236 119.8
C231 C236 H236 119.8
Cl2 C1S Cl1 112.4(10)
Cl2 C1S H1S1 109.1
Cl1 C1S H1S1 109.1
Cl2 C1S H1S2 109.1
Cl1 C1S H1S2 109.1
H1S1 C1S H1S2 107.8

loop_
_geom_bond_atom_site_label_1
_geom_bond_atom_site_label_2
_geom_bond_distance
Pd1 C1 2.030(11)
Pd1 P2 2.330(3)
Pd1 P1 2.336(3)
Pd1 I1 2.6900(12)
P1 C111 1.814(9)
P1 C121 1.825(9)
P1 C131 1.829(9)
C1 C6 1.385(15)
C1 C2 1.452(14)
C2 C3 1.348(16)
C2 H2 0.9500
C3 C4 1.424(18)
C3 H3 0.9500
C4 C5 1.349(18)
C4 H4 0.9500
C5 C6 1.412(17)
C5 H5 0.9500
C6 C7 1.448(15)
C7 O8 1.486(13)
C7 H7A 0.9900
C7 H7B 0.9900
O8 H8 0.8400
C111 C112 1.386(14)
C111 C116 1.388(14)
C112 C113 1.398(14)
C112 H11A 0.9500
C113 C114 1.363(15)
C113 H113 0.9500
C114 C115 1.392(14)
C114 H114 0.9500
C115 C116 1.402(13)
C115 H115 0.9500
C116 H116 0.9500
C121 C126 1.393(13)
C121 C122 1.415(14)
C122 C123 1.381(15)
C122 H122 0.9500
C123 C124 1.396(15)
C123 H123 0.9500
C124 C125 1.391(15)
C124 H124 0.9500
C125 C126 1.377(14)
C125 H125 0.9500
C126 H126 0.9500
C131 C136 1.387(15)
C131 C132 1.399(14)
C132 C133 1.389(15)
C132 H132 0.9500
C133 C134 1.377(17)
C133 H133 0.9500
C134 C135 1.373(17)
C134 H134 0.9500
C135 C136 1.380(15)
C135 H135 0.9500
C136 H136 0.9500
C211 C216 1.403(14)
C211 C212 1.404(13)
C211 P2 1.825(10)
C212 C213 1.378(14)
C212 H212 0.9500
C213 C214 1.387(15)
C213 H213 0.9500
C214 C215 1.391(15)
C214 H214 0.9500
C215 C216 1.364(15)
C215 H215 0.9500
C216 H216 0.9500
C221 C222 1.373(14)
C221 C226 1.411(13)
C221 P2 1.820(10)
C222 C223 1.387(14)
C222 H222 0.9500
C223 C224 1.389(15)
C223 H22A 0.9500
C224 C225 1.384(16)
C224 H224 0.9500
C225 C226 1.375(14)
C225 H225 0.9500
C226 H226 0.9500
C231 C232 1.373(14)
C231 C236 1.401(13)
C231 P2 1.824(9)
C232 C233 1.408(13)
C232 H232 0.9500
C233 C234 1.403(15)
C233 H233 0.9500
C234 C235 1.387(15)
C234 H234 0.9500
C235 C236 1.391(13)
C235 H235 0.9500
C236 H236 0.9500
Cl1 C1S 1.74(2)
Cl2 C1S 1.71(2)
C1S H1S1 0.9900
C1S H1S2 0.9900

loop_
_geom_hbond_atom_site_label_D
_geom_hbond_atom_site_label_H
_geom_hbond_atom_site_label_A
_geom_hbond_distance_DH
_geom_hbond_distance_HA
_geom_hbond_distance_DA
_geom_hbond_angle_DHA
_geom_hbond_site_symmetry_A
C216 H216 I1 0.95 3.17 3.874(10) 132.3 2_645
C1S H1S1 I1 0.99 3.19 3.807(17) 122.1 2_655
